data_4068119
loop_
_publ_author_name
'Benjamin, Sophie L.'
'Levason, William'
'Reid, Gillian'
'Warr, Robert P.'

_publ_section_title
;
 Halostibines SbMeX2and SbMe2X: Lewis Acids or Lewis Bases?
;
_journal_issue 3
_journal_name_full Organometallics
_journal_page_first 1025
_journal_paper_doi 10.1021/om2010996
_journal_volume 31
_journal_year 2012
_chemical_formula_moiety 'C6 H3 Br2 O5 Sb W'
_chemical_formula_sum 'C6 H3 Br2 O5 Sb W'
_chemical_formula_weight 620.50
_chemical_name_systematic
; 
 dibromo(methyl)stibine-pentacarbonyltungsten(0) 
;
_space_group_IT_number 61
_space_group_name_Hall '-P 2ac 2ab'
_symmetry_cell_setting orthorhombic
_symmetry_space_group_name_Hall '-P 2ac 2ab'
_symmetry_space_group_name_H-M 'P b c a'
_atom_sites_solution_hydrogens geom
_atom_sites_solution_primary direct
_atom_sites_solution_secondary difmap
_audit_creation_date 2011-05-23
_audit_creation_method 'SHELXL-97 + hand edit'
_audit_update_record
; 2011-05-28 Relabelled some C & O to match other M(CO)5L
  2011-09-29 Added Sb1...O2' contact. mw
;
_cell_angle_alpha 90.00
_cell_angle_beta 90.00
_cell_angle_gamma 90.00
_cell_formula_units_Z 8
_cell_length_a 6.5876(10)
_cell_length_b 12.473(3)
_cell_length_c 31.209(6)
_cell_measurement_reflns_used 35891
_cell_measurement_temperature 120(2)
_cell_measurement_theta_max 27.48
_cell_measurement_theta_min 2.91
_cell_volume 2564.4(9)
_computing_cell_refinement 'DENZO (Otwinowski & Minor, 1997)'
_computing_data_collection 'COLLECT (Hooft, R.W.W., 1998)'
_computing_data_reduction 'DENZO (Otwinowski & Minor, 1997)'
_computing_structure_refinement 'SHELXL-97 (Sheldrick, 1997)'
_computing_structure_solution 'DIRDIF-99 (Beurskens, 1999)'
_diffrn_ambient_temperature 120(2)
_diffrn_measured_fraction_theta_full 0.998
_diffrn_measured_fraction_theta_max 0.998
_diffrn_measurement_device_type 'Bruker-Nonius APEX II CCD camera on \k-goniostat'
_diffrn_measurement_method '\f & \w scans'
_diffrn_radiation_monochromator '10cm confocal mirrors'
_diffrn_radiation_source 'Bruker-Nonius FR591 rotating anode'
_diffrn_radiation_type MoK\a
_diffrn_radiation_wavelength 0.71073
_diffrn_reflns_av_R_equivalents 0.0431
_diffrn_reflns_av_sigmaI/netI 0.0303
_diffrn_reflns_limit_h_max 8
_diffrn_reflns_limit_h_min -8
_diffrn_reflns_limit_k_max 16
_diffrn_reflns_limit_k_min -16
_diffrn_reflns_limit_l_max 40
_diffrn_reflns_limit_l_min -30
_diffrn_reflns_number 18132
_diffrn_reflns_theta_full 27.50
_diffrn_reflns_theta_max 27.50
_diffrn_reflns_theta_min 3.27
_diffrn_standards_number 0
_exptl_absorpt_coefficient_mu 17.300
_exptl_absorpt_correction_T_max 1.0000
_exptl_absorpt_correction_T_min 0.5325
_exptl_absorpt_correction_type multi-scan
_exptl_absorpt_process_details 'SADABS V2.10 (Sheldrick, G.M., 2007)'
_exptl_crystal_colour yellow
_exptl_crystal_density_diffrn 3.214
_exptl_crystal_density_method 'not measured'
_exptl_crystal_description fragment
_exptl_crystal_F_000 2192
_exptl_crystal_size_max 0.12
_exptl_crystal_size_mid 0.10
_exptl_crystal_size_min 0.02
_refine_diff_density_max 1.180
_refine_diff_density_min -1.154
_refine_diff_density_rms 0.201
_refine_ls_extinction_method none
_refine_ls_goodness_of_fit_ref 1.115
_refine_ls_hydrogen_treatment constr
_refine_ls_matrix_type full
_refine_ls_number_parameters 137
_refine_ls_number_reflns 2951
_refine_ls_number_restraints 0
_refine_ls_restrained_S_all 1.115
_refine_ls_R_factor_all 0.0358
_refine_ls_R_factor_gt 0.0277
_refine_ls_shift/su_max 0.001
_refine_ls_shift/su_mean 0.000
_refine_ls_structure_factor_coef Fsqd
_refine_ls_weighting_details 'w=1/[\s^2^(Fo^2^)+(0.0097P)^2^+20.3426P] where P=(Fo^2^+2Fc^2^)/3'
_refine_ls_weighting_scheme calc
_refine_ls_wR_factor_gt 0.0562
_refine_ls_wR_factor_ref 0.0604
_reflns_number_gt 2604
_reflns_number_total 2951
_reflns_threshold_expression I>2\s(I)
_cod_data_source_file om2010996_si_002.cif
_cod_data_source_block 11slb129x
_cod_depositor_comments
;
The following automatic conversions were performed:

'_symmetry_cell_setting' value 'Orthorhombic' changed to
'orthorhombic' according to
/home/saulius/struct/CIF-dictionaries/cif_core.dic dictionary named
'cif_core.dic' version 2.4.1 from 2010-06-29.

Automatic conversion script
Id: cif_fix_values 1715 2011-07-08 13:25:40Z adriana 
;
_cod_original_cell_volume 2564.4(8)
_cod_database_code 4068119

loop_
_symmetry_equiv_pos_as_xyz
'x, y, z'
'-x+1/2, -y, z+1/2'
'-x, y+1/2, -z+1/2'
'x+1/2, -y+1/2, -z'
'-x, -y, -z'
'x-1/2, y, -z-1/2'
'x, -y-1/2, z-1/2'
'-x-1/2, y-1/2, z'

loop_
_atom_site_label
_atom_site_type_symbol
_atom_site_fract_x
_atom_site_fract_y
_atom_site_fract_z
_atom_site_U_iso_or_equiv
_atom_site_adp_type
_atom_site_occupancy
_atom_site_symmetry_multiplicity
_atom_site_calc_flag
_atom_site_refinement_flags
W1 W 0.98808(3) 0.384709(17) 0.418410(7) 0.01723(7) Uani 1 1 d .
Sb1 Sb 1.10778(6) 0.44620(3) 0.339510(12) 0.02062(9) Uani 1 1 d .
Br1 Br 0.91849(11) 0.60169(5) 0.30830(2) 0.03300(15) Uani 1 1 d .
Br2 Br 1.00803(11) 0.30592(5) 0.28626(2) 0.03336(16) Uani 1 1 d .
O1 O 0.5615(7) 0.3116(4) 0.38145(15) 0.0334(10) Uani 1 1 d .
O2 O 1.1670(7) 0.1533(3) 0.39745(15) 0.0322(10) Uani 1 1 d .
O3 O 1.4084(7) 0.4538(4) 0.46077(15) 0.0332(10) Uani 1 1 d .
O4 O 0.7944(7) 0.6129(4) 0.43934(16) 0.0368(11) Uani 1 1 d .
O5 O 0.8387(7) 0.3004(4) 0.50824(15) 0.0379(11) Uani 1 1 d .
C1 C 1.3929(9) 0.4837(6) 0.3121(2) 0.0313(14) Uani 1 1 d .
H1A H 1.4667 0.4172 0.3059 0.047 Uiso 1 1 calc R
H1B H 1.4717 0.5273 0.3323 0.047 Uiso 1 1 calc R
H1C H 1.3725 0.5239 0.2855 0.047 Uiso 1 1 calc R
C2 C 0.7161(9) 0.3384(5) 0.3940(2) 0.0258(13) Uani 1 1 d .
C3 C 1.1061(9) 0.2365(5) 0.40491(18) 0.0214(12) Uani 1 1 d .
C4 C 1.2614(9) 0.4307(5) 0.44558(19) 0.0235(12) Uani 1 1 d .
C5 C 0.8663(9) 0.5319(5) 0.4314(2) 0.0249(13) Uani 1 1 d .
C6 C 0.8948(9) 0.3320(5) 0.4757(2) 0.0272(13) Uani 1 1 d .

loop_
_atom_site_aniso_label
_atom_site_aniso_U_11
_atom_site_aniso_U_22
_atom_site_aniso_U_33
_atom_site_aniso_U_23
_atom_site_aniso_U_13
_atom_site_aniso_U_12
W1 0.01769(12) 0.01624(12) 0.01777(13) 0.00097(8) 0.00062(8) -0.00027(8)
Sb1 0.02179(19) 0.02111(18) 0.01896(19) 0.00136(15) 0.00028(15) -0.00079(15)
Br1 0.0391(4) 0.0278(3) 0.0320(4) 0.0051(3) -0.0038(3) 0.0068(3)
Br2 0.0455(4) 0.0292(3) 0.0253(3) -0.0034(3) -0.0022(3) -0.0079(3)
O1 0.024(2) 0.036(2) 0.040(3) -0.006(2) -0.007(2) -0.0019(19)
O2 0.042(3) 0.020(2) 0.035(3) 0.0015(19) 0.003(2) 0.0066(19)
O3 0.026(2) 0.039(3) 0.035(3) -0.005(2) -0.008(2) -0.005(2)
O4 0.039(3) 0.026(2) 0.045(3) -0.007(2) -0.001(2) 0.005(2)
O5 0.044(3) 0.042(3) 0.028(3) 0.006(2) 0.009(2) -0.010(2)
C1 0.022(3) 0.041(4) 0.031(4) -0.001(3) 0.005(3) -0.003(3)
C2 0.027(3) 0.023(3) 0.027(3) -0.005(2) 0.003(3) 0.001(2)
C3 0.022(3) 0.023(3) 0.020(3) 0.005(2) -0.002(2) 0.000(2)
C4 0.022(3) 0.024(3) 0.025(3) -0.002(2) 0.005(2) -0.001(2)
C5 0.025(3) 0.023(3) 0.026(3) 0.001(2) 0.003(3) 0.002(2)
C6 0.025(3) 0.028(3) 0.029(3) -0.003(3) 0.003(3) 0.002(3)

loop_
_atom_type_symbol
_atom_type_description
_atom_type_scat_dispersion_real
_atom_type_scat_dispersion_imag
_atom_type_scat_source
C C 0.0033 0.0016 'International Tables Vol C Tables 4.2.6.8 and 6.1.1.4'
H H 0.0000 0.0000 'International Tables Vol C Tables 4.2.6.8 and 6.1.1.4'
O O 0.0106 0.0060 'International Tables Vol C Tables 4.2.6.8 and 6.1.1.4'
Br Br -0.2901 2.4595 'International Tables Vol C Tables 4.2.6.8 and 6.1.1.4'
Sb Sb -0.5866 1.5461 'International Tables Vol C Tables 4.2.6.8 and 6.1.1.4'
W W -0.8490 6.8722 'International Tables Vol C Tables 4.2.6.8 and 6.1.1.4'

loop_
_geom_angle_atom_site_label_1
_geom_angle_atom_site_label_2
_geom_angle_atom_site_label_3
_geom_angle
C6 W1 C2 88.4(3)
C6 W1 C5 89.8(2)
C2 W1 C5 89.1(2)
C6 W1 C3 90.2(2)
C2 W1 C3 90.0(2)
C5 W1 C3 179.1(2)
C6 W1 C4 89.5(2)
C2 W1 C4 177.9(2)
C5 W1 C4 90.7(2)
C3 W1 C4 90.2(2)
C6 W1 Sb1 177.13(18)
C2 W1 Sb1 89.76(18)
C5 W1 Sb1 92.30(17)
C3 W1 Sb1 87.58(16)
C4 W1 Sb1 92.34(16)
C1 Sb1 Br2 96.86(19)
C1 Sb1 Br1 96.54(19)
Br2 Sb1 Br1 98.78(3)
C1 Sb1 W1 133.72(19)
Br2 Sb1 W1 109.32(2)
Br1 Sb1 W1 115.47(2)
Sb1 C1 H1A 109.5
Sb1 C1 H1B 109.5
H1A C1 H1B 109.5
Sb1 C1 H1C 109.5
H1A C1 H1C 109.5
H1B C1 H1C 109.5
O1 C2 W1 177.9(6)
O2 C3 W1 178.4(5)
O3 C4 W1 178.6(6)
O4 C5 W1 178.2(6)
O5 C6 W1 178.6(6)

loop_
_geom_bond_atom_site_label_1
_geom_bond_atom_site_label_2
_geom_bond_distance
W1 C6 2.002(6)
W1 C2 2.032(6)
W1 C5 2.044(6)
W1 C3 2.049(6)
W1 C4 2.071(6)
W1 Sb1 2.6969(6)
Sb1 C1 2.116(6)
Sb1 Br2 2.5012(8)
Sb1 Br1 2.5031(8)
O1 C2 1.141(7)
O2 C3 1.137(7)
O3 C4 1.116(7)
O4 C5 1.143(7)
O5 C6 1.150(7)
C1 H1A 0.9800
C1 H1B 0.9800
C1 H1C 0.9800

loop_
_geom_contact_atom_site_label_1
_geom_contact_atom_site_label_2
_geom_contact_distance
_geom_contact_site_symmetry_2
Sb1 O2 3.484(4) 8_865

loop_
_geom_torsion_atom_site_label_1
_geom_torsion_atom_site_label_2
_geom_torsion_atom_site_label_3
_geom_torsion_atom_site_label_4
_geom_torsion
C2 W1 Sb1 Br1 66.27(17)
C2 W1 Sb1 Br2 -43.98(17)
C2 W1 Sb1 C1 -164.7(3)
C4 W1 Sb1 C1 15.5(3)
